data_4061987
loop_
_publ_author_name
'Gonz\'alez-Maupoey, M.'
'Cuenca, T.'
'Frutos, L. M.'
'Castano, O.'
'Herdtweck, E.'

_publ_section_title
;
Mono-cyclopentadienyl and ansa-monocyclopentadienyl-alkoxo complexes
 of titanium containing the 2,2'-CH2-bis(4-methyl-6-tert-butyl-phenoxo)
 ligand (MBMP). Synthesis, characterization and polymerization catalyst
 behavior. Molecular structure of Ti(h5-C5H5)(h2-MBMP)Cl,
 Ti(h5-C5Me5)(h2-MBMP)Cl and Ti(h5-C5H4SiMe2-h1-MBMP)Cl2.
;
_journal_name_full Organometallics
_journal_year 2003
_chemical_formula_moiety 'C30 H40 Cl2 O2 Si Ti'
_chemical_formula_sum 'C30 H40 Cl2 O2 Si Ti'
_chemical_formula_weight 579.48
_space_group_IT_number 2
_space_group_name_Hall '-P 1'
_space_group_name_H-M_alt 'P -1'
_symmetry_cell_setting triclinic
_symmetry_space_group_name_Hall '-P 1'
_symmetry_space_group_name_H-M 'P -1'
_cell_angle_alpha 68.8672(4)
_cell_angle_beta 77.3656(4)
_cell_angle_gamma 75.9529(4)
_cell_formula_units_Z 2
_cell_length_a 9.4753(1)
_cell_length_b 13.0141(1)
_cell_length_c 13.3054(1)
_cell_measurement_temperature 173(1)
_cell_volume 1468.92(2)
_diffrn_ambient_temperature 173(1)
_exptl_crystal_density_diffrn 1.310
_cod_depositor_comments
;
The following automatic conversions were performed:
'_symmetry_cell_setting' value 'Triclinic' changed to 'triclinic'
according to '/home/saulius/struct/CIF-dictionaries/cif_core.dic'
dictionary named 'cif_core.dic' version 2.4.1 from 2010-06-29.

Automatic conversion script
Id: cif_fix_enum 1527 2010-12-29 10:47:43Z saulius 
;
_cod_database_code 4061987

loop_
_symmetry_equiv_pos_as_xyz
x,y,z
-x,-y,-z

loop_
_atom_site_aniso_label
_atom_site_aniso_U_11
_atom_site_aniso_U_22
_atom_site_aniso_U_33
_atom_site_aniso_U_23
_atom_site_aniso_U_13
_atom_site_aniso_U_12
Ti 0.0273(2) 0.0219(2) 0.0241(2) -0.0092(1) -0.0083(1) -0.0044(1)
Cl1 0.0523(3) 0.0380(3) 0.0327(2) -0.0188(2) -0.0160(2) -0.0020(2)
Cl2 0.0425(3) 0.0228(2) 0.0359(2) -0.0061(2) -0.0122(2) -0.0052(2)
Si 0.0257(2) 0.0326(3) 0.0246(2) -0.0095(2) -0.0034(2) -0.0100(2)
O1 0.0260(6) 0.0258(6) 0.0214(6) -0.0092(5) -0.0055(5) -0.0054(5)
O2 0.0250(6) 0.0267(6) 0.0219(6) -0.0076(5) -0.0065(5) -0.0057(5)
C1 0.0200(8) 0.0225(8) 0.0248(8) -0.0099(6) -0.0045(6) -0.0020(6)
C2 0.0184(8) 0.0231(8) 0.0225(8) -0.0099(6) -0.0021(6) -0.0008(6)
C3 0.0218(8) 0.0274(9) 0.0235(9) -0.0115(7) -0.0050(6) -0.0012(7)
C4 0.0191(8) 0.0270(9) 0.0311(9) -0.0117(7) -0.0031(7) -0.0022(7)
C5 0.0249(9) 0.0276(9) 0.0261(9) -0.0056(7) -0.0005(7) -0.0062(7)
C6 0.0225(8) 0.0294(9) 0.0227(8) -0.0081(7) -0.0025(6) -0.0030(7)
C7 0.0389(10) 0.0419(11) 0.0206(9) -0.0058(8) -0.0043(7) -0.0143(8)
C8 0.0586(15) 0.0624(16) 0.0237(11) -0.0065(10) -0.0021(10) -0.0278(13)
C9 0.0504(13) 0.0549(14) 0.0324(11) 0.0021(10) -0.0181(10) -0.0184(11)
C10 0.0610(15) 0.0561(14) 0.0251(11) -0.0193(10) 0.0032(10) -0.0163(12)
C11 0.0249(9) 0.0312(10) 0.0381(11) -0.0129(9) -0.0044(8) -0.0063(8)
C12 0.0233(8) 0.0260(9) 0.0235(8) -0.0104(7) -0.0039(7) -0.0045(7)
C13 0.0256(8) 0.0222(8) 0.0192(8) -0.0040(6) -0.0045(6) -0.0083(6)
C14 0.0268(8) 0.0240(8) 0.0202(8) -0.0068(6) -0.0027(6) -0.0087(7)
C15 0.0251(9) 0.0305(9) 0.0280(9) -0.0112(7) -0.0039(7) -0.0047(7)
C16 0.0318(9) 0.0314(9) 0.0266(9) -0.0078(7) -0.0093(7) -0.0079(7)
C17 0.0355(10) 0.0332(9) 0.0198(8) -0.0096(7) -0.0055(7) -0.0101(8)
C18 0.0293(9) 0.0229(8) 0.0207(8) -0.0068(6) -0.0020(7) -0.0080(7)
C19 0.0316(9) 0.0300(9) 0.0222(8) -0.0102(7) -0.0009(7) -0.0073(7)
C20 0.0439(12) 0.0390(11) 0.0263(10) -0.0153(9) -0.0030(9) -0.0055(10)
C21 0.0364(10) 0.0326(10) 0.0311(10) -0.0146(8) -0.0058(8) -0.0008(8)
C22 0.0373(11) 0.0415(11) 0.0329(11) -0.0146(9) 0.0060(9) -0.0131(9)
C23 0.0381(11) 0.0476(12) 0.0353(11) -0.0143(10) -0.0161(9) -0.0043(10)
C24 0.0330(10) 0.0296(9) 0.0291(10) -0.0056(8) -0.0086(8) 0.0021(8)
C25 0.0267(9) 0.0233(8) 0.0347(10) -0.0116(7) -0.0056(7) -0.0029(7)
C26 0.0222(8) 0.0275(9) 0.0292(9) -0.0118(7) -0.0058(7) -0.0038(7)
C27 0.0257(9) 0.0331(10) 0.0354(10) -0.0140(8) -0.0071(7) -0.0070(8)
C28 0.0293(9) 0.0422(11) 0.0359(10) -0.0178(9) -0.0138(8) -0.0012(8)
C29 0.0272(10) 0.0725(17) 0.0377(12) -0.0245(12) -0.0020(9) -0.0088(10)
C30 0.0574(15) 0.0364(11) 0.0338(12) -0.0071(9) -0.0056(10) -0.0203(11)

loop_
_atom_site_label
_atom_site_type_symbol
_atom_site_thermal_displace_type
_atom_site_fract_x
_atom_site_fract_y
_atom_site_fract_z
_atom_site_occupancy
_atom_site_U_iso_or_equiv
Ti Ti Uani 0.22236(3) 0.14715(2) 0.43561(2) 1.000 0.0232(1)
Cl1 Cl Uani 0.23839(6) 0.10622(4) 0.28122(4) 1.000 0.0384(2)
Cl2 Cl Uani 0.25678(5) -0.02654(3) 0.55601(4) 1.000 0.0338(1)
Si Si Uani 0.04453(5) 0.19969(4) 0.70914(4) 1.000 0.0267(1)
O1 O Uani 0.38879(12) 0.19628(9) 0.41891(9) 1.000 0.0235(3)
O2 O Uani 0.16218(12) 0.26542(9) 0.72442(9) 1.000 0.0239(3)
C1 C Uani 0.47318(17) 0.26141(13) 0.43149(13) 1.000 0.0219(5)
C2 C Uani 0.48993(17) 0.24801(13) 0.53814(13) 1.000 0.0213(5)
C3 C Uani 0.56985(17) 0.31647(14) 0.55263(14) 1.000 0.0236(5)
C4 C Uani 0.63585(17) 0.39518(14) 0.46506(14) 1.000 0.0255(5)
C5 C Uani 0.62110(19) 0.40291(15) 0.36120(14) 1.000 0.0273(5)
C6 C Uani 0.54236(18) 0.33744(14) 0.33988(13) 1.000 0.0254(5)
C7 C Uani 0.5352(2) 0.34831(16) 0.22220(14) 1.000 0.0337(6)
C8 C Uani 0.6328(3) 0.4287(2) 0.13998(17) 1.000 0.0479(8)
C9 C Uani 0.3782(3) 0.3945(2) 0.19653(19) 1.000 0.0469(7)
C10 C Uani 0.5917(3) 0.2347(2) 0.20419(18) 1.000 0.0462(8)
C11 C Uani 0.7223(2) 0.46881(17) 0.48201(17) 1.000 0.0307(6)
C12 C Uani 0.42861(19) 0.15593(14) 0.63381(13) 1.000 0.0235(5)
C13 C Uani 0.27736(18) 0.22800(13) 0.78498(13) 1.000 0.0222(5)
C14 C Uani 0.40923(18) 0.17225(13) 0.74320(13) 1.000 0.0231(5)
C15 C Uani 0.52556(19) 0.13177(15) 0.80378(14) 1.000 0.0274(5)
C16 C Uani 0.51431(19) 0.14828(15) 0.90233(14) 1.000 0.0292(5)
C17 C Uani 0.3832(2) 0.20812(15) 0.93926(14) 1.000 0.0283(5)
C18 C Uani 0.26109(18) 0.24929(13) 0.88388(13) 1.000 0.0240(5)
C19 C Uani 0.11694(19) 0.30776(14) 0.93481(13) 1.000 0.0276(5)
C20 C Uani 0.1394(2) 0.34416(18) 1.02679(16) 1.000 0.0358(6)
C21 C Uani 0.0466(2) 0.41471(16) 0.85192(16) 1.000 0.0330(6)
C22 C Uani 0.0119(2) 0.22371(18) 0.98587(17) 1.000 0.0372(6)
C23 C Uani 0.6385(2) 0.1008(2) 0.96952(18) 1.000 0.0389(7)
C24 C Uani 0.0522(2) 0.31233(16) 0.37751(16) 1.000 0.0324(6)
C25 C Uani 0.10046(19) 0.31204(14) 0.47019(15) 1.000 0.0277(5)
C26 C Uani 0.05489(18) 0.22228(14) 0.56051(14) 1.000 0.0253(5)
C27 C Uani -0.02602(19) 0.16929(16) 0.52012(15) 1.000 0.0298(6)
C28 C Uani -0.0273(2) 0.22490(16) 0.40904(16) 1.000 0.0338(6)
C29 C Uani -0.1431(2) 0.2760(2) 0.74073(19) 1.000 0.0444(8)
C30 C Uani 0.0742(3) 0.04944(18) 0.79032(18) 1.000 0.0417(7)
H31 H Uiso 0.5782(18) 0.3103(14) 0.6233(15) 1.000 0.018(4)
H51 H Uiso 0.667(2) 0.4528(15) 0.3037(16) 1.000 0.024(4)
H81 H Uiso 0.629(3) 0.432(2) 0.071(2) 1.000 0.064(7)
H82 H Uiso 0.732(3) 0.4039(19) 0.1540(18) 1.000 0.044(6)
H83 H Uiso 0.593(2) 0.501(2) 0.1441(17) 1.000 0.041(6)
H91 H Uiso 0.377(3) 0.4057(19) 0.121(2) 1.000 0.052(6)
H92 H Uiso 0.341(3) 0.467(3) 0.210(2) 1.000 0.071(8)
H93 H Uiso 0.314(3) 0.345(2) 0.238(2) 1.000 0.053(7)
H101 H Uiso 0.589(3) 0.241(2) 0.132(2) 1.000 0.058(7)
H102 H Uiso 0.535(2) 0.1779(19) 0.2510(18) 1.000 0.041(6)
H103 H Uiso 0.694(3) 0.2089(19) 0.2157(18) 1.000 0.046(6)
H111 H Uiso 0.678(2) 0.4944(17) 0.5436(18) 1.000 0.039(5)
H112 H Uiso 0.741(3) 0.531(2) 0.419(2) 1.000 0.055(7)
H113 H Uiso 0.813(3) 0.4285(18) 0.5006(17) 1.000 0.042(6)
H121 H Uiso 0.335(2) 0.1489(15) 0.6235(15) 1.000 0.026(5)
H122 H Uiso 0.4957(19) 0.0864(15) 0.6368(14) 1.000 0.020(4)
H151 H Uiso 0.613(2) 0.0903(16) 0.7768(15) 1.000 0.027(5)
H171 H Uiso 0.379(2) 0.2198(16) 1.0034(17) 1.000 0.032(5)
H201 H Uiso 0.043(2) 0.3829(17) 1.0532(17) 1.000 0.037(5)
H202 H Uiso 0.210(3) 0.3945(19) 1.0001(18) 1.000 0.043(6)
H203 H Uiso 0.174(2) 0.2831(18) 1.0852(18) 1.000 0.036(5)
H211 H Uiso -0.043(3) 0.450(2) 0.8859(19) 1.000 0.050(6)
H212 H Uiso 0.025(2) 0.4018(16) 0.7937(17) 1.000 0.034(5)
H213 H Uiso 0.112(2) 0.4705(19) 0.8220(18) 1.000 0.045(6)
H221 H Uiso -0.079(3) 0.258(2) 1.0129(19) 1.000 0.052(7)
H222 H Uiso 0.052(2) 0.163(2) 1.0428(19) 1.000 0.046(6)
H223 H Uiso -0.006(2) 0.1951(17) 0.9351(17) 1.000 0.036(5)
H231 H Uiso 0.607(3) 0.063(2) 1.040(3) 1.000 0.078(9)
H232 H Uiso 0.676(3) 0.159(2) 0.972(2) 1.000 0.055(7)
H233 H Uiso 0.716(3) 0.053(2) 0.939(2) 1.000 0.074(8)
H241 H Uiso 0.072(2) 0.3609(17) 0.3069(18) 1.000 0.038(5)
H251 H Uiso 0.155(2) 0.3599(16) 0.4722(15) 1.000 0.031(5)
H271 H Uiso -0.070(2) 0.1049(17) 0.5615(16) 1.000 0.034(5)
H281 H Uiso -0.064(2) 0.2046(17) 0.3603(17) 1.000 0.036(5)
H291 H Uiso -0.153(3) 0.353(3) 0.696(2) 1.000 0.072(9)
H292 H Uiso -0.168(3) 0.273(2) 0.813(2) 1.000 0.058(7)
H293 H Uiso -0.211(3) 0.242(2) 0.725(2) 1.000 0.074(8)
H301 H Uiso 0.053(3) 0.038(2) 0.866(2) 1.000 0.071(8)
H302 H Uiso 0.171(3) 0.014(2) 0.7727(19) 1.000 0.050(7)
H303 H Uiso 0.015(3) 0.012(2) 0.774(2) 1.000 0.064(8)

loop_
_geom_bond_atom_site_label_1
_geom_bond_atom_site_label_2
_geom_bond_distance
_geom_bond_site_symmetry_1
_geom_bond_site_symmetry_2
_geom_bond_publ_flag
Ti Cl1 2.2671(6) . . yes
Ti Cl2 2.2454(5) . . yes
Ti O1 1.7829(12) . . yes
Ti C24 2.342(2) . . yes
Ti C25 2.3296(19) . . yes
Ti C26 2.3453(18) . . yes
Ti C27 2.3734(19) . . yes
Ti C28 2.386(2) . . yes
Si O2 1.6442(13) . . yes
Si C26 1.8753(18) . . yes
Si C29 1.855(2) . . yes
Si C30 1.847(2) . . yes
O1 C1 1.370(2) . . yes
O2 C13 1.386(2) . . yes
C1 C2 1.406(2) . . no
C1 C6 1.411(2) . . no
C2 C3 1.386(2) . . no
C2 C12 1.519(2) . . no
C3 C4 1.389(2) . . no
C4 C5 1.384(2) . . no
C4 C11 1.503(3) . . no
C5 C6 1.392(3) . . no
C6 C7 1.536(2) . . no
C7 C8 1.532(3) . . no
C7 C9 1.527(4) . . no
C7 C10 1.531(3) . . no
C12 C14 1.511(2) . . no
C13 C14 1.394(2) . . no
C13 C18 1.409(2) . . no
C14 C15 1.394(3) . . no
C15 C16 1.381(3) . . no
C16 C17 1.389(3) . . no
C16 C23 1.508(3) . . no
C17 C18 1.399(3) . . no
C18 C19 1.538(3) . . no
C19 C20 1.532(3) . . no
C19 C21 1.537(3) . . no
C19 C22 1.531(3) . . no
C24 C25 1.404(3) . . no
C24 C28 1.404(3) . . no
C25 C26 1.415(3) . . no
C26 C27 1.434(3) . . no
C27 C28 1.393(3) . . no
C3 H31 0.934(19) . . no
C5 H51 0.91(2) . . no
C8 H81 0.91(2) . . no
C8 H82 0.95(3) . . no
C8 H83 0.94(3) . . no
C9 H91 0.96(2) . . no
C9 H92 0.99(4) . . no
C9 H93 0.94(3) . . no
C10 H101 0.94(2) . . no
C10 H102 0.97(2) . . no
C10 H103 0.97(3) . . no
C11 H111 0.97(2) . . no
C11 H112 0.95(3) . . no
C11 H113 0.92(3) . . no
C12 H121 0.96(2) . . no
C12 H122 0.96(2) . . no
C15 H151 0.95(2) . . no
C17 H171 0.91(2) . . no
C20 H201 0.99(2) . . no
C20 H202 0.97(3) . . no
C20 H203 0.94(2) . . no
C21 H211 0.96(3) . . no
C21 H212 0.92(2) . . no
C21 H213 0.99(2) . . no
C22 H221 0.93(3) . . no
C22 H222 0.94(2) . . no
C22 H223 0.94(2) . . no
C23 H231 0.91(4) . . no
C23 H232 0.92(3) . . no
C23 H233 0.96(3) . . no
C24 H241 0.93(2) . . no
C25 H251 0.91(2) . . no
C27 H271 0.96(2) . . no
C28 H281 0.94(2) . . no
C29 H291 0.96(4) . . no
C29 H292 0.93(2) . . no
C29 H293 0.96(3) . . no
C30 H301 0.95(2) . . no
C30 H302 0.94(3) . . no
C30 H303 0.93(3) . . no
